data_4325356
loop_
_publ_author_name
'Theocharis C. Stamatatos'
'Katie Oliver'
'Khalil A. Abboud'
'George Christou'

_publ_section_title
;
 Synthetic Entry into Polynuclear Bismuth-Manganese Chemistry: High
 Oxidation State BiIII2MnIV6 and BiIIIMnIII10 Complexes
;
_journal_name_full 'Inorganic Chemistry'
_journal_page_first 5272
_journal_page_last 5282
_journal_paper_doi 10.1021/ic200656q
_journal_volume 50
_journal_year 2011
_chemical_formula_sum 'C168 H128 Bi Mn10 O57'
_chemical_formula_weight 3817.08
_chemical_name_systematic
; 
 ? 
;
_space_group_IT_number 14
_symmetry_cell_setting monoclinic
_symmetry_space_group_name_Hall '-P 2ybc'
_symmetry_space_group_name_H-M 'P 1 21/c 1'
_atom_sites_solution_hydrogens geom
_atom_sites_solution_primary direct
_atom_sites_solution_secondary difmap
_audit_creation_method SHELXL-97
_audit_update_record
;
2008-06-17 # Formatted by publCIF
;
_cell_angle_alpha 90.00
_cell_angle_beta 92.064(2)
_cell_angle_gamma 90.00
_cell_formula_units_Z 4
_cell_length_a 16.8942(14)
_cell_length_b 25.356(2)
_cell_length_c 35.234(3)
_cell_measurement_reflns_used 44
_cell_measurement_temperature 173(2)
_cell_measurement_theta_max 28.0
_cell_measurement_theta_min 2.0
_cell_volume 15083(2)
_computing_cell_refinement 'Bruker SMART v5.624 & SAINT 6.36a (Bruker 1998)'
_computing_data_collection 'Bruker SMART v5.624 (Bruker 1998)'
_computing_data_reduction 'Bruker SHELXTL v6.14 (Bruker 2000)'
_computing_molecular_graphics 'Bruker SHELXTL v6.14'
_computing_publication_material 'Bruker SHELXTL v6.14'
_computing_structure_refinement 'Bruker SHELXTL v6.14'
_computing_structure_solution 'Bruker SHELXTL v6.14'
_diffrn_ambient_temperature 173(2)
_diffrn_measured_fraction_theta_full 0.999
_diffrn_measured_fraction_theta_max 0.999
_diffrn_measurement_device_type 'SMART CCD area detector'
_diffrn_measurement_method '\w scans'
_diffrn_radiation_monochromator graphite
_diffrn_radiation_source 'fine-focus sealed tube'
_diffrn_radiation_type MoK\a
_diffrn_radiation_wavelength 0.71073
_diffrn_reflns_av_R_equivalents 0.1884
_diffrn_reflns_av_sigmaI/netI 0.3439
_diffrn_reflns_limit_h_max 20
_diffrn_reflns_limit_h_min -18
_diffrn_reflns_limit_k_max 30
_diffrn_reflns_limit_k_min -29
_diffrn_reflns_limit_l_max 40
_diffrn_reflns_limit_l_min -41
_diffrn_reflns_number 80974
_diffrn_reflns_theta_full 25.00
_diffrn_reflns_theta_max 25.00
_diffrn_reflns_theta_min 1.21
_diffrn_standards_decay_% 1
_diffrn_standards_number 0
_exptl_absorpt_coefficient_mu 2.065
_exptl_absorpt_correction_T_max 0.9220
_exptl_absorpt_correction_T_min 0.7335
_exptl_absorpt_correction_type integration
_exptl_absorpt_process_details 'based on measured indexed crystal faces, Bruker SHELXTL  v6.12 (Bruker 1998)'
_exptl_crystal_colour brown
_exptl_crystal_density_diffrn 1.681
_exptl_crystal_description needles
_exptl_crystal_F_000 7700
_exptl_crystal_size_max 0.16
_exptl_crystal_size_mid 0.08
_exptl_crystal_size_min 0.04
_refine_diff_density_max 2.368
_refine_diff_density_min -1.556
_refine_diff_density_rms 0.135
_refine_ls_extinction_method none
_refine_ls_goodness_of_fit_ref 0.729
_refine_ls_hydrogen_treatment constr
_refine_ls_matrix_type full
_refine_ls_number_parameters 1598
_refine_ls_number_reflns 26516
_refine_ls_number_restraints 0
_refine_ls_restrained_S_all 0.729
_refine_ls_R_factor_all 0.1669
_refine_ls_R_factor_gt 0.0657
_refine_ls_shift/su_max 0.006
_refine_ls_shift/su_mean 0.000
_refine_ls_structure_factor_coef Fsqd
_refine_ls_weighting_details 'calc w=1/[\s^2^(Fo^2^)+(0.0701P)^2^] where P=(Fo^2^+2Fc^2^)/3'
_refine_ls_weighting_scheme calc
_refine_ls_wR_factor_gt 0.1630
_refine_ls_wR_factor_ref 0.1844
_reflns_number_gt 8379
_reflns_number_total 26516
_reflns_threshold_expression I>2\s(I)
_cod_data_source_file ic200656q_si_002_3.cif
_cod_data_source_block st306
_cod_database_code 4325356

loop_
_symmetry_equiv_pos_as_xyz
'x, y, z'
'-x, y+1/2, -z+1/2'
'-x, -y, -z'
'x, -y-1/2, z-1/2'

loop_
_atom_site_label
_atom_site_type_symbol
_atom_site_fract_x
_atom_site_fract_y
_atom_site_fract_z
_atom_site_U_iso_or_equiv
_atom_site_adp_type
_atom_site_occupancy
_atom_site_symmetry_multiplicity
_atom_site_calc_flag
_atom_site_refinement_flags
_atom_site_disorder_assembly
_atom_site_disorder_group
Bi1 Bi 0.72640(3) 0.378469(19) 0.168996(14) 0.03839(15) Uani 1 1 d . . .
Mn1 Mn 0.53393(10) 0.33046(7) 0.18784(6) 0.0469(6) Uani 1 1 d . . .
Mn2 Mn 0.57095(10) 0.45221(7) 0.15665(6) 0.0474(6) Uani 1 1 d . . .
Mn3 Mn 0.74349(10) 0.49362(7) 0.11966(5) 0.0404(5) Uani 1 1 d . . .
Mn4 Mn 0.89846(10) 0.44806(7) 0.16768(5) 0.0416(5) Uani 1 1 d . . .
Mn5 Mn 0.85591(9) 0.39052(7) 0.09138(5) 0.0372(5) Uani 1 1 d . . .
Mn6 Mn 0.87552(10) 0.36169(7) 0.23562(5) 0.0455(5) Uani 1 1 d . . .
Mn7 Mn 0.76778(10) 0.27494(7) 0.10479(5) 0.0398(5) Uani 1 1 d . . .
Mn8 Mn 0.82246(10) 0.25542(7) 0.19763(5) 0.0412(5) Uani 1 1 d . . .
Mn9 Mn 0.68901(11) 0.31540(7) 0.25296(6) 0.0461(5) Uani 1 1 d . . .
Mn10 Mn 0.64897(10) 0.23975(7) 0.17363(5) 0.0407(5) Uani 1 1 d . . .
O1 O 0.5861(4) 0.3807(3) 0.1609(2) 0.0379(19) Uani 1 1 d . . .
O2 O 0.5426(4) 0.4444(3) 0.0925(2) 0.051(2) Uani 1 1 d . . .
O3 O 0.6820(4) 0.4564(3) 0.15202(19) 0.034(2) Uani 1 1 d . . .
O4 O 0.8203(4) 0.4391(3) 0.1276(2) 0.038(2) Uani 1 1 d . . .
O5 O 0.8377(4) 0.4129(3) 0.2024(2) 0.052(2) Uani 1 1 d . . .
O6 O 0.7855(4) 0.3452(3) 0.1124(2) 0.046(2) Uani 1 1 d . . .
O7 O 0.7862(4) 0.3162(3) 0.2258(2) 0.041(2) Uani 1 1 d . . .
O8 O 0.7455(4) 0.2690(3) 0.1574(2) 0.035(2) Uani 1 1 d . . .
O9 O 0.6338(4) 0.2991(3) 0.2063(2) 0.040(2) Uani 1 1 d . . .
O10 O 0.4312(4) 0.3594(4) 0.1716(3) 0.053(3) Uani 1 1 d . . .
O11 O 0.4541(4) 0.4453(3) 0.1606(2) 0.051(2) Uani 1 1 d . . .
O12 O 0.5939(5) 0.3198(3) 0.2816(2) 0.060(3) Uani 1 1 d . . .
O13 O 0.5093(5) 0.3624(3) 0.2422(3) 0.056(3) Uani 1 1 d . . .
O14 O 0.6474(5) 0.2889(3) 0.0880(2) 0.055(3) Uani 1 1 d . . .
O15 O 0.5626(4) 0.2768(3) 0.1353(2) 0.041(2) Uani 1 1 d . . .
O16 O 0.5884(5) 0.4663(3) 0.2157(3) 0.055(3) Uani 1 1 d . . .
O17 O 0.6770(5) 0.4033(4) 0.2323(2) 0.055(2) Uani 1 1 d . . .
O18 O 0.5598(5) 0.5281(3) 0.1480(2) 0.049(2) Uani 1 1 d . A .
O19 O 0.6699(5) 0.5524(3) 0.1182(2) 0.051(2) Uani 1 1 d . A .
O20 O 0.6899(4) 0.4570(3) 0.0707(2) 0.051(3) Uani 1 1 d . . .
O21 O 0.7861(5) 0.4111(3) 0.0425(2) 0.043(2) Uani 1 1 d . . .
O22 O 0.8320(6) 0.3970(4) 0.2845(3) 0.064(3) Uani 1 1 d . . .
O23 O 0.7439(5) 0.3353(4) 0.3009(2) 0.057(3) Uani 1 1 d . . .
O24 O 0.8275(5) 0.6131(4) 0.1664(3) 0.070(3) Uani 1 1 d . . .
O25 O 0.8212(4) 0.5263(3) 0.1708(2) 0.047(2) Uani 1 1 d . . .
O26 O 0.8168(5) 0.6174(4) 0.0980(3) 0.066(3) Uani 1 1 d . . .
O27 O 0.8089(4) 0.5315(3) 0.0845(2) 0.049(2) Uani 1 1 d . . .
O28 O 0.9385(4) 0.4421(3) 0.0775(2) 0.044(2) Uani 1 1 d . . .
O29 O 0.9650(4) 0.4849(3) 0.1326(3) 0.043(2) Uani 1 1 d . . .
O30 O 0.9745(5) 0.3980(4) 0.2454(3) 0.065(3) Uani 1 1 d . . .
O31 O 0.9778(4) 0.4678(3) 0.2066(2) 0.046(2) Uani 1 1 d . . .
O34 O 0.9226(4) 0.3136(3) 0.1887(2) 0.042(2) Uani 1 1 d . . .
O35 O 0.9532(4) 0.3752(3) 0.1451(2) 0.043(2) Uani 1 1 d . . .
O36 O 0.8062(5) 0.2787(3) 0.0536(2) 0.042(2) Uani 1 1 d . . .
O37 O 0.9059(4) 0.3380(3) 0.0589(2) 0.042(2) Uani 1 1 d . . .
O38 O 0.9213(4) 0.3091(4) 0.2706(2) 0.054(2) Uani 1 1 d . . .
O39 O 0.8858(4) 0.2329(3) 0.2427(2) 0.043(2) Uani 1 1 d . . .
O40 O 0.8757(4) 0.2000(3) 0.1713(2) 0.042(2) Uani 1 1 d . . .
O41 O 0.8922(4) 0.2490(3) 0.1187(2) 0.043(2) Uani 1 1 d . . .
O42 O 0.6587(5) 0.1782(3) 0.1409(2) 0.049(2) Uani 1 1 d . . .
O43 O 0.7471(4) 0.1987(3) 0.0966(2) 0.045(2) Uani 1 1 d . . .
O44 O 0.7290(4) 0.2026(3) 0.2160(2) 0.040(2) Uani 1 1 d . . .
O45 O 0.6991(5) 0.2336(3) 0.2731(2) 0.053(2) Uani 1 1 d . . .
O46 O 0.4740(4) 0.2681(3) 0.2046(3) 0.055(3) Uani 1 1 d . . .
O47 O 0.5604(5) 0.2015(3) 0.1961(2) 0.051(2) Uani 1 1 d . . .
C1 C 0.4104(7) 0.4039(6) 0.1657(4) 0.050(4) Uani 1 1 d . . .
C2 C 0.3237(7) 0.4145(5) 0.1622(4) 0.051(4) Uani 1 1 d . . .
C3 C 0.2737(7) 0.3850(6) 0.1815(4) 0.068(4) Uani 1 1 d . . .
H3A H 0.2933 0.3556 0.1958 0.082 Uiso 1 1 calc R . .
C4 C 0.1901(9) 0.3970(7) 0.1810(5) 0.092(6) Uani 1 1 d . . .
H4A H 0.1557 0.3773 0.1964 0.110 Uiso 1 1 calc R . .
C5 C 0.1612(9) 0.4355(8) 0.1589(5) 0.101(6) Uani 1 1 d . . .
H5A H 0.1061 0.4429 0.1583 0.121 Uiso 1 1 calc R . .
C6 C 0.2128(9) 0.4658(8) 0.1362(5) 0.104(6) Uani 1 1 d . . .
H6A H 0.1921 0.4927 0.1199 0.124 Uiso 1 1 calc R . .
C7 C 0.2962(8) 0.4549(7) 0.1383(4) 0.078(5) Uani 1 1 d . . .
H7A H 0.3319 0.4748 0.1238 0.093 Uiso 1 1 calc R . .
C11 C 0.5256(8) 0.3470(5) 0.2752(5) 0.052(4) Uani 1 1 d . . .
C12 C 0.4788(10) 0.3573(5) 0.3091(5) 0.067(5) Uani 1 1 d . . .
C13 C 0.5067(11) 0.3526(7) 0.3459(5) 0.097(6) Uani 1 1 d . . .
H13A H 0.5605 0.3428 0.3502 0.116 Uiso 1 1 calc R . .
C14 C 0.4609(18) 0.3615(8) 0.3774(6) 0.143(10) Uani 1 1 d . . .
H14A H 0.4810 0.3548 0.4025 0.171 Uiso 1 1 calc R . .
C15 C 0.3868(16) 0.3801(9) 0.3707(7) 0.134(10) Uani 1 1 d . . .
H15A H 0.3553 0.3900 0.3914 0.161 Uiso 1 1 calc R . .
C16 C 0.3575(12) 0.3847(8) 0.3350(7) 0.116(8) Uani 1 1 d . . .
H16A H 0.3040 0.3958 0.3314 0.139 Uiso 1 1 calc R . .
C17 C 0.4010(10) 0.3743(6) 0.3022(5) 0.099(6) Uani 1 1 d . . .
H17A H 0.3787 0.3785 0.2773 0.119 Uiso 1 1 calc R . .
C21 C 0.5793(8) 0.2907(5) 0.1025(4) 0.051(4) Uani 1 1 d . . .
C22 C 0.5158(7) 0.3131(5) 0.0758(4) 0.049(4) Uani 1 1 d . . .
C23 C 0.4373(8) 0.3132(6) 0.0872(4) 0.063(4) Uani 1 1 d . . .
H23A H 0.4244 0.2971 0.1105 0.076 Uiso 1 1 calc R . .
C24 C 0.3799(9) 0.3360(7) 0.0653(5) 0.090(6) Uani 1 1 d . . .
H24A H 0.3276 0.3382 0.0742 0.108 Uiso 1 1 calc R . .
C25 C 0.3967(9) 0.3564(7) 0.0295(6) 0.096(6) Uani 1 1 d . . .
H25A H 0.3553 0.3702 0.0134 0.115 Uiso 1 1 calc R . .
C26 C 0.4742(9) 0.3564(6) 0.0179(4) 0.072(5) Uani 1 1 d . . .
H26A H 0.4875 0.3717 -0.0057 0.086 Uiso 1 1 calc R . .
C27 C 0.5320(7) 0.3335(6) 0.0415(4) 0.058(4) Uani 1 1 d . . .
H27A H 0.5849 0.3322 0.0333 0.070 Uiso 1 1 calc R . .
C31 C 0.6295(8) 0.4428(6) 0.2409(4) 0.052(4) Uani 1 1 d . . .
C32 C 0.6191(12) 0.4605(5) 0.2820(4) 0.108(8) Uani 1 1 d G . .
C33 C 0.5438(10) 0.4786(6) 0.2899(4) 0.172(12) Uani 1 1 d G . .
H33A H 0.5027 0.4775 0.2708 0.206 Uiso 1 1 calc R . .
C34 C 0.5287(10) 0.4982(5) 0.3258(6) 0.189(14) Uani 1 1 d G . .
H34A H 0.4772 0.5106 0.3312 0.226 Uiso 1 1 calc R . .
C35 C 0.5889(15) 0.4998(6) 0.3537(4) 0.195(17) Uani 1 1 d G . .
H35A H 0.5785 0.5132 0.3782 0.235 Uiso 1 1 calc R . .
C36 C 0.6642(12) 0.4817(8) 0.3458(6) 0.49(5) Uani 1 1 d G . .
H36A H 0.7053 0.4827 0.3649 0.588 Uiso 1 1 calc R . .
C37 C 0.6793(8) 0.4621(7) 0.3099(7) 0.49(5) Uani 1 1 d G . .
H37A H 0.7308 0.4497 0.3045 0.588 Uiso 1 1 calc R . .
C41 C 0.6044(9) 0.5616(5) 0.1336(4) 0.061(4) Uani 1 1 d . . .
C42 C 0.5805(10) 0.6169(6) 0.1373(5) 0.052(6) Uiso 0.611(15) 1 d PG A 1
C43 C 0.5212(9) 0.6330(7) 0.1611(5) 0.077(9) Uiso 0.611(15) 1 d PG A 1
H43A H 0.4891 0.6075 0.1729 0.092 Uiso 0.611(15) 1 calc PR A 1
C44 C 0.5090(10) 0.6864(8) 0.1676(5) 0.122(12) Uiso 0.611(15) 1 d PG A 1
H44A H 0.4685 0.6974 0.1839 0.146 Uiso 0.611(15) 1 calc PR A 1
C45 C 0.5561(13) 0.7237(6) 0.1504(6) 0.122(12) Uiso 0.611(15) 1 d PG A 1
H45A H 0.5478 0.7602 0.1548 0.146 Uiso 0.611(15) 1 calc PR A 1
C46 C 0.6154(11) 0.7076(7) 0.1266(6) 0.146(15) Uiso 0.611(15) 1 d PG A 1
H46A H 0.6476 0.7331 0.1148 0.176 Uiso 0.611(15) 1 calc PR A 1
C47 C 0.6276(9) 0.6542(8) 0.1201(5) 0.087(9) Uiso 0.611(15) 1 d PG A 1
H47A H 0.6681 0.6432 0.1038 0.105 Uiso 0.611(15) 1 calc PR A 1
C42' C 0.5709(16) 0.6138(8) 0.1195(9) 0.079(14) Uiso 0.389(15) 1 d PG A 2
C43' C 0.5185(16) 0.6361(11) 0.1445(8) 0.091(16) Uiso 0.389(15) 1 d PG A 2
H43B H 0.4995 0.6159 0.1649 0.110 Uiso 0.389(15) 1 calc PR A 2
C44' C 0.4941(14) 0.6881(11) 0.1395(8) 0.075(13) Uiso 0.389(15) 1 d PG A 2
H44B H 0.4583 0.7033 0.1566 0.090 Uiso 0.389(15) 1 calc PR A 2
C45' C 0.5220(16) 0.7178(8) 0.1097(9) 0.115(18) Uiso 0.389(15) 1 d PG A 2
H45B H 0.5052 0.7533 0.1063 0.138 Uiso 0.389(15) 1 calc PR A 2
C46' C 0.5743(16) 0.6955(11) 0.0847(8) 0.104(17) Uiso 0.389(15) 1 d PG A 2
H46B H 0.5934 0.7157 0.0643 0.125 Uiso 0.389(15) 1 calc PR A 2
C47' C 0.5988(13) 0.6435(11) 0.0896(8) 0.063(12) Uiso 0.389(15) 1 d PG A 2
H47B H 0.6346 0.6282 0.0726 0.076 Uiso 0.389(15) 1 calc PR A 2
C51 C 0.7164(8) 0.4343(5) 0.0434(4) 0.047(4) Uani 1 1 d . . .
C52 C 0.6740(7) 0.4355(5) 0.0059(4) 0.045(3) Uani 1 1 d . . .
C53 C 0.6216(9) 0.4757(7) -0.0011(4) 0.077(5) Uani 1 1 d . . .
H53A H 0.6108 0.5014 0.0176 0.093 Uiso 1 1 calc R . .
C54 C 0.5833(8) 0.4769(7) -0.0385(6) 0.082(5) Uani 1 1 d . . .
H54A H 0.5485 0.5054 -0.0443 0.098 Uiso 1 1 calc R . .
C55 C 0.5934(11) 0.4410(10) -0.0653(5) 0.106(7) Uani 1 1 d . . .
H55A H 0.5664 0.4439 -0.0894 0.127 Uiso 1 1 calc R . .
C56 C 0.6442(9) 0.3990(8) -0.0575(5) 0.091(6) Uani 1 1 d . . .
H56A H 0.6512 0.3722 -0.0759 0.109 Uiso 1 1 calc R . .
C57 C 0.6853(7) 0.3963(6) -0.0222(4) 0.063(4) Uani 1 1 d . . .
H57A H 0.7209 0.3680 -0.0171 0.076 Uiso 1 1 calc R . .
C61 C 0.7973(9) 0.3738(6) 0.3071(5) 0.065(5) Uani 1 1 d . . .
C62 C 0.8076(11) 0.3844(6) 0.3496(5) 0.070(4) Uani 1 1 d . . .
C63 C 0.8736(14) 0.4152(8) 0.3611(6) 0.128(8) Uani 1 1 d . . .
H63A H 0.9128 0.4240 0.3435 0.154 Uiso 1 1 calc R . .
C64 C 0.881(2) 0.4331(9) 0.3998(9) 0.160(12) Uani 1 1 d . . .
H64A H 0.9182 0.4594 0.4071 0.192 Uiso 1 1 calc R . .
C65 C 0.840(2) 0.4150(12) 0.4217(12) 0.26(3) Uani 1 1 d . . .
H65A H 0.8583 0.4191 0.4474 0.311 Uiso 1 1 calc R . .
C66 C 0.7714(17) 0.3889(10) 0.4168(5) 0.155(11) Uani 1 1 d . . .
H66A H 0.7363 0.3822 0.4367 0.186 Uiso 1 1 calc R . .
C67 C 0.7564(13) 0.3719(7) 0.3775(5) 0.112(7) Uani 1 1 d . . .
H67A H 0.7103 0.3518 0.3712 0.135 Uiso 1 1 calc R . .
C71 C 0.8334(6) 0.5708(6) 0.1856(5) 0.051(4) Uani 1 1 d . . .
C72 C 0.8551(7) 0.5723(6) 0.2275(4) 0.052(4) Uani 1 1 d . . .
C73 C 0.8934(8) 0.6186(6) 0.2404(5) 0.073(4) Uani 1 1 d . . .
H73A H 0.9060 0.6473 0.2244 0.088 Uiso 1 1 calc R . .
C74 C 0.9110(9) 0.6177(9) 0.2799(6) 0.097(7) Uani 1 1 d . . .
H74A H 0.9364 0.6475 0.2912 0.117 Uiso 1 1 calc R . .
C75 C 0.8933(12) 0.5761(10) 0.3028(6) 0.114(8) Uani 1 1 d . . .
H75A H 0.9063 0.5779 0.3292 0.137 Uiso 1 1 calc R . .
C76 C 0.8573(10) 0.5323(8) 0.2881(5) 0.088(6) Uani 1 1 d . . .
H76A H 0.8446 0.5035 0.3041 0.106 Uiso 1 1 calc R . .
C77 C 0.8404(7) 0.5306(6) 0.2511(5) 0.057(4) Uani 1 1 d . . .
H77A H 0.8173 0.4995 0.2406 0.069 Uiso 1 1 calc R . .
C81 C 0.8146(7) 0.5801(6) 0.0749(5) 0.051(4) Uani 1 1 d . . .
C82 C 0.8152(6) 0.5883(6) 0.0340(4) 0.044(4) Uani 1 1 d . . .
C83 C 0.8210(9) 0.6408(6) 0.0206(5) 0.079(5) Uani 1 1 d . . .
H83A H 0.8230 0.6701 0.0374 0.095 Uiso 1 1 calc R . .
C84 C 0.8236(9) 0.6468(7) -0.0189(5) 0.080(5) Uani 1 1 d . . .
H84A H 0.8274 0.6819 -0.0282 0.096 Uiso 1 1 calc R . .
C85 C 0.8212(8) 0.6078(6) -0.0453(4) 0.062(4) Uani 1 1 d . . .
H85A H 0.8216 0.6147 -0.0718 0.075 Uiso 1 1 calc R . .
C86 C 0.8179(7) 0.5572(6) -0.0305(4) 0.062(4) Uani 1 1 d . . .
H86A H 0.8187 0.5280 -0.0473 0.075 Uiso 1 1 calc R . .
C87 C 0.8136(8) 0.5484(6) 0.0078(5) 0.073(5) Uani 1 1 d . . .
H87A H 0.8092 0.5131 0.0164 0.088 Uiso 1 1 calc R . .
C91 C 0.9697(6) 0.4802(5) 0.0966(4) 0.036(3) Uani 1 1 d . . .
C92 C 1.0184(7) 0.5215(5) 0.0790(4) 0.041(3) Uani 1 1 d . . .
C95 C 1.1101(10) 0.5965(6) 0.0426(5) 0.080(6) Uani 1 1 d . . .
H95A H 1.1444 0.6202 0.0303 0.096 Uiso 1 1 calc R . .
C93 C 1.0074(8) 0.5304(5) 0.0419(5) 0.069(5) Uani 1 1 d . . .
H93A H 0.9699 0.5104 0.0272 0.083 Uiso 1 1 calc R . .
C94 C 1.0544(11) 0.5720(7) 0.0241(5) 0.092(6) Uani 1 1 d . . .
H94A H 1.0433 0.5808 -0.0017 0.110 Uiso 1 1 calc R . .
C96 C 1.1172(9) 0.5875(5) 0.0792(5) 0.069(5) Uani 1 1 d . . .
H96A H 1.1550 0.6074 0.0938 0.083 Uiso 1 1 calc R . .
C97 C 1.0717(8) 0.5495(6) 0.0980(4) 0.065(4) Uani 1 1 d . . .
H97A H 1.0797 0.5443 0.1246 0.078 Uiso 1 1 calc R . .
C101 C 0.9987(7) 0.4426(6) 0.2377(4) 0.049(4) Uani 1 1 d . . .
C102 C 1.0571(7) 0.4699(5) 0.2618(4) 0.044(3) Uani 1 1 d . . .
C103 C 1.0811(7) 0.5198(6) 0.2539(4) 0.059(4) Uani 1 1 d . . .
H10A H 1.0609 0.5377 0.2319 0.070 Uiso 1 1 calc R . .
C104 C 1.1353(8) 0.5443(6) 0.2785(5) 0.082(5) Uani 1 1 d . . .
H10B H 1.1535 0.5787 0.2726 0.098 Uiso 1 1 calc R . .
C105 C 1.1639(9) 0.5202(7) 0.3115(5) 0.086(5) Uani 1 1 d . . .
H10C H 1.1984 0.5387 0.3288 0.103 Uiso 1 1 calc R . .
C106 C 1.1422(10) 0.4700(7) 0.3189(5) 0.096(6) Uani 1 1 d . . .
H10D H 1.1637 0.4518 0.3405 0.115 Uiso 1 1 calc R . .
C107 C 1.0877(9) 0.4461(6) 0.2942(5) 0.084(5) Uani 1 1 d . . .
H10E H 1.0706 0.4113 0.2999 0.101 Uiso 1 1 calc R . .
C121 C 0.9646(6) 0.3333(5) 0.1621(4) 0.036(3) Uani 1 1 d . . .
C122 C 1.0421(7) 0.3018(5) 0.1553(4) 0.053(4) Uani 1 1 d . . .
C123 C 1.0793(7) 0.3096(5) 0.1215(4) 0.056(4) Uani 1 1 d . . .
H12A H 1.0560 0.3318 0.1025 0.067 Uiso 1 1 calc R . .
C124 C 1.1488(8) 0.2855(6) 0.1157(5) 0.079(5) Uani 1 1 d . . .
H12B H 1.1763 0.2912 0.0930 0.095 Uiso 1 1 calc R . .
C125 C 1.1789(8) 0.2524(6) 0.1435(5) 0.087(6) Uani 1 1 d . . .
H12C H 1.2277 0.2351 0.1394 0.104 Uiso 1 1 calc R . .
C126 C 1.1420(8) 0.2430(6) 0.1772(5) 0.095(6) Uani 1 1 d . . .
H12D H 1.1651 0.2204 0.1961 0.114 Uiso 1 1 calc R . .
C127 C 1.0718(7) 0.2670(5) 0.1823(4) 0.060(4) Uani 1 1 d . . .
H12E H 1.0431 0.2600 0.2045 0.072 Uiso 1 1 calc R . .
C131 C 0.8745(8) 0.2967(6) 0.0446(4) 0.049(4) Uani 1 1 d . . .
C132 C 0.9180(8) 0.2666(5) 0.0170(4) 0.047(3) Uani 1 1 d . . .
C133 C 0.9880(8) 0.2866(5) 0.0013(4) 0.065(4) Uani 1 1 d . . .
H13B H 1.0080 0.3203 0.0086 0.078 Uiso 1 1 calc R . .
C134 C 1.0265(11) 0.2566(8) -0.0248(5) 0.114(7) Uani 1 1 d . . .
H13C H 1.0708 0.2713 -0.0368 0.137 Uiso 1 1 calc R . .
C135 C 1.0035(12) 0.2062(8) -0.0342(6) 0.117(7) Uani 1 1 d . . .
H13D H 1.0336 0.1856 -0.0510 0.141 Uiso 1 1 calc R . .
C136 C 0.9366(13) 0.1861(7) -0.0190(6) 0.123(8) Uani 1 1 d . . .
H13E H 0.9196 0.1515 -0.0257 0.148 Uiso 1 1 calc R . .
C137 C 0.8937(8) 0.2155(6) 0.0060(5) 0.078(5) Uani 1 1 d . . .
H13F H 0.8468 0.2010 0.0159 0.093 Uiso 1 1 calc R . .
C141 C 0.9141(7) 0.2596(6) 0.2698(4) 0.047(4) Uani 1 1 d . . .
C142 C 0.9425(7) 0.2311(6) 0.3045(4) 0.054(4) Uani 1 1 d . . .
C143 C 0.9682(10) 0.2581(8) 0.3367(5) 0.105(7) Uani 1 1 d . . .
H14B H 0.9662 0.2955 0.3369 0.126 Uiso 1 1 calc R . .
C144 C 0.9964(12) 0.2319(9) 0.3681(6) 0.135(9) Uani 1 1 d . . .
H14C H 1.0144 0.2511 0.3899 0.162 Uiso 1 1 calc R . .
C145 C 0.9989(11) 0.1787(11) 0.3683(6) 0.117(8) Uani 1 1 d . . .
H14D H 1.0187 0.1609 0.3904 0.140 Uiso 1 1 calc R . .
C146 C 0.9729(10) 0.1492(7) 0.3367(6) 0.097(6) Uani 1 1 d . . .
H14E H 0.9742 0.1117 0.3374 0.116 Uiso 1 1 calc R . .
C147 C 0.9447(8) 0.1763(7) 0.3039(4) 0.072(5) Uani 1 1 d . . .
H14F H 0.9277 0.1575 0.2817 0.087 Uiso 1 1 calc R . .
C151 C 0.9011(7) 0.2080(5) 0.1372(4) 0.045(4) Uani 1 1 d . . .
C152 C 0.9478(7) 0.1630(5) 0.1204(4) 0.043(3) Uani 1 1 d . . .
C153 C 0.9967(9) 0.1713(6) 0.0903(4) 0.082(5) Uani 1 1 d . . .
H15B H 1.0020 0.2061 0.0807 0.098 Uiso 1 1 calc R . .
C154 C 1.0365(11) 0.1325(8) 0.0742(5) 0.107(7) Uani 1 1 d . . .
H15C H 1.0717 0.1410 0.0547 0.129 Uiso 1 1 calc R . .
C155 C 1.0293(12) 0.0835(9) 0.0841(7) 0.123(8) Uani 1 1 d . . .
H15D H 1.0556 0.0565 0.0707 0.147 Uiso 1 1 calc R . .
C156 C 0.9817(12) 0.0706(7) 0.1152(6) 0.109(7) Uani 1 1 d . . .
H15E H 0.9785 0.0355 0.1244 0.130 Uiso 1 1 calc R . .
C157 C 0.9390(8) 0.1124(6) 0.1322(4) 0.073(5) Uani 1 1 d . . .
H15F H 0.9039 0.1047 0.1520 0.087 Uiso 1 1 calc R . .
C161 C 0.7030(7) 0.1665(5) 0.1134(4) 0.045(4) Uani 1 1 d . . .
C162 C 0.7067(8) 0.1105(5) 0.1012(4) 0.054(4) Uani 1 1 d . . .
C163 C 0.7629(9) 0.0921(7) 0.0765(5) 0.095(6) Uani 1 1 d . . .
H16B H 0.7998 0.1165 0.0668 0.114 Uiso 1 1 calc R . .
C164 C 0.7674(12) 0.0422(7) 0.0657(7) 0.138(9) Uani 1 1 d . . .
H16C H 0.8041 0.0321 0.0472 0.166 Uiso 1 1 calc R . .
C165 C 0.7186(13) 0.0048(8) 0.0814(6) 0.134(8) Uani 1 1 d . . .
H16D H 0.7228 -0.0312 0.0743 0.161 Uiso 1 1 calc R . .
C166 C 0.6641(11) 0.0199(6) 0.1074(5) 0.096(6) Uani 1 1 d . . .
H16E H 0.6305 -0.0057 0.1181 0.116 Uiso 1 1 calc R . .
C167 C 0.6577(8) 0.0735(6) 0.1181(4) 0.066(4) Uani 1 1 d . . .
H16F H 0.6209 0.0841 0.1364 0.079 Uiso 1 1 calc R . .
C171 C 0.7092(8) 0.1971(6) 0.2507(4) 0.047(4) Uani 1 1 d . . .
C172 C 0.6911(8) 0.1408(6) 0.2629(5) 0.057(4) Uani 1 1 d . . .
C173 C 0.6853(11) 0.1286(7) 0.3004(5) 0.100(6) Uani 1 1 d . . .
H17B H 0.6942 0.1548 0.3193 0.120 Uiso 1 1 calc R . .
C174 C 0.6669(15) 0.0787(8) 0.3104(7) 0.169(11) Uani 1 1 d . . .
H17C H 0.6630 0.0696 0.3364 0.202 Uiso 1 1 calc R . .
C175 C 0.6538(12) 0.0412(7) 0.2826(7) 0.124(8) Uani 1 1 d . . .
H17D H 0.6396 0.0067 0.2903 0.149 Uiso 1 1 calc R . .
C176 C 0.6599(9) 0.0507(6) 0.2442(6) 0.081(5) Uani 1 1 d . . .
H17E H 0.6505 0.0243 0.2254 0.097 Uiso 1 1 calc R . .
C177 C 0.6815(7) 0.1029(7) 0.2352(4) 0.062(4) Uani 1 1 d . . .
H17F H 0.6895 0.1120 0.2095 0.075 Uiso 1 1 calc R . .
C181 C 0.4942(7) 0.2200(6) 0.2084(4) 0.051(4) Uani 1 1 d . . .
C182 C 0.4431(7) 0.1843(6) 0.2277(4) 0.053(4) Uani 1 1 d . . .
C183 C 0.4674(7) 0.1349(6) 0.2358(4) 0.060(4) Uani 1 1 d . . .
H18A H 0.5186 0.1243 0.2285 0.072 Uiso 1 1 calc R . .
C184 C 0.4203(9) 0.0984(6) 0.2547(4) 0.078(5) Uani 1 1 d . . .
H18B H 0.4401 0.0644 0.2611 0.094 Uiso 1 1 calc R . .
C185 C 0.3448(9) 0.1129(8) 0.2637(5) 0.116(7) Uani 1 1 d . . .
H18C H 0.3106 0.0887 0.2755 0.140 Uiso 1 1 calc R . .
C186 C 0.3207(9) 0.1624(7) 0.2554(6) 0.126(8) Uani 1 1 d . . .
H18D H 0.2688 0.1728 0.2616 0.151 Uiso 1 1 calc R . .
C187 C 0.3704(8) 0.1996(6) 0.2375(4) 0.076(5) Uani 1 1 d . . .
H18E H 0.3525 0.2346 0.2326 0.091 Uiso 1 1 calc R . .

loop_
_atom_site_aniso_label
_atom_site_aniso_U_11
_atom_site_aniso_U_22
_atom_site_aniso_U_33
_atom_site_aniso_U_23
_atom_site_aniso_U_13
_atom_site_aniso_U_12
Bi1 0.0243(2) 0.0331(3) 0.0576(3) 0.0034(3) -0.0001(2) 0.0011(2)
Mn1 0.0231(10) 0.0379(13) 0.0802(16) 0.0040(11) 0.0091(10) 0.0023(9)
Mn2 0.0264(11) 0.0314(12) 0.0848(16) 0.0022(11) 0.0063(11) 0.0070(9)
Mn3 0.0239(10) 0.0312(12) 0.0659(14) 0.0039(10) -0.0009(10) 0.0003(8)
Mn4 0.0261(10) 0.0379(12) 0.0602(14) 0.0059(10) -0.0070(10) -0.0026(9)
Mn5 0.0233(10) 0.0345(12) 0.0536(13) 0.0064(9) -0.0007(9) 0.0013(8)
Mn6 0.0346(11) 0.0421(13) 0.0596(14) 0.0067(10) -0.0040(10) -0.0026(9)
Mn7 0.0247(10) 0.0355(12) 0.0593(14) 0.0029(10) 0.0012(10) -0.0005(8)
Mn8 0.0295(11) 0.0355(12) 0.0588(14) 0.0075(10) 0.0040(10) 0.0042(9)
Mn9 0.0382(12) 0.0421(13) 0.0584(14) 0.0008(10) 0.0088(11) 0.0028(10)
Mn10 0.0265(10) 0.0341(12) 0.0621(14) 0.0041(10) 0.0078(10) -0.0023(9)
O1 0.015(4) 0.040(5) 0.059(5) 0.005(4) 0.010(4) 0.002(4)
O2 0.032(5) 0.041(6) 0.079(6) 0.021(5) -0.008(5) 0.010(4)
O3 0.021(4) 0.040(5) 0.042(5) 0.006(4) 0.007(4) 0.005(4)
O4 0.026(4) 0.034(5) 0.055(5) -0.004(4) 0.007(4) -0.005(4)
O5 0.028(5) 0.035(5) 0.092(7) 0.004(5) -0.012(5) -0.011(4)
O6 0.041(5) 0.034(5) 0.063(6) 0.010(4) -0.006(4) -0.017(4)
O7 0.036(5) 0.038(5) 0.049(5) 0.013(4) 0.006(4) -0.003(4)
O8 0.027(4) 0.018(4) 0.060(6) 0.003(4) 0.001(4) -0.001(3)
O9 0.030(4) 0.027(5) 0.063(6) 0.000(4) 0.023(4) 0.010(4)
O10 0.016(5) 0.051(6) 0.093(7) -0.003(5) 0.015(5) 0.011(4)
O11 0.023(5) 0.056(6) 0.074(7) 0.000(5) 0.012(4) 0.007(4)
O12 0.060(6) 0.054(6) 0.067(7) -0.005(5) 0.022(5) 0.006(5)
O13 0.046(6) 0.053(7) 0.071(7) 0.008(5) 0.018(5) 0.010(4)
O14 0.020(5) 0.081(7) 0.065(6) 0.006(5) 0.009(5) 0.009(4)
O15 0.020(5) 0.051(6) 0.050(6) 0.011(5) -0.004(4) -0.003(4)
O16 0.049(6) 0.040(6) 0.078(7) -0.006(5) 0.032(5) 0.007(5)
O17 0.045(6) 0.060(7) 0.059(6) -0.005(5) -0.012(5) -0.004(5)
O18 0.034(5) 0.029(5) 0.085(7) 0.013(5) 0.014(5) 0.010(4)
O19 0.030(5) 0.033(5) 0.090(7) -0.004(5) -0.004(5) 0.007(4)
O20 0.034(5) 0.073(7) 0.046(6) -0.015(5) -0.005(5) 0.017(5)
O21 0.032(5) 0.046(6) 0.051(6) 0.011(4) -0.003(4) -0.006(4)
O22 0.059(7) 0.060(7) 0.072(8) 0.007(6) 0.002(6) -0.005(5)
O23 0.071(7) 0.060(7) 0.042(6) -0.004(5) 0.014(5) 0.026(5)
O24 0.065(6) 0.027(6) 0.118(9) -0.005(6) -0.014(6) -0.006(5)
O25 0.034(5) 0.041(6) 0.067(6) 0.002(5) -0.003(4) 0.004(4)
O26 0.058(6) 0.037(6) 0.101(8) 0.012(6) -0.002(5) -0.015(5)
O27 0.034(5) 0.038(6) 0.075(6) 0.015(5) 0.010(4) 0.013(4)
O28 0.024(5) 0.044(6) 0.064(6) 0.009(5) 0.008(4) 0.002(4)
O29 0.022(5) 0.039(6) 0.067(6) -0.004(5) 0.003(5) 0.001(4)
O30 0.044(6) 0.056(7) 0.094(8) 0.010(6) -0.022(5) -0.023(5)
O31 0.021(4) 0.057(6) 0.061(6) -0.014(5) 0.002(4) -0.011(4)
O34 0.027(5) 0.043(6) 0.057(6) 0.003(4) 0.012(4) -0.005(4)
O35 0.030(4) 0.043(6) 0.056(6) 0.022(5) 0.006(4) 0.005(4)
O36 0.036(5) 0.029(5) 0.060(6) -0.001(4) -0.009(5) -0.006(4)
O37 0.022(5) 0.042(6) 0.062(6) 0.009(5) 0.011(4) 0.001(4)
O38 0.041(5) 0.050(7) 0.068(7) 0.014(5) -0.025(5) 0.000(5)
O39 0.040(5) 0.044(6) 0.043(6) 0.010(5) -0.008(4) 0.006(4)
O40 0.030(5) 0.042(6) 0.053(6) 0.017(5) 0.006(4) 0.003(4)
O41 0.017(4) 0.044(6) 0.068(6) 0.007(5) 0.008(4) 0.010(4)
O42 0.033(5) 0.045(6) 0.068(6) -0.009(5) 0.010(5) -0.005(4)
O43 0.038(5) 0.035(5) 0.061(6) 0.002(5) 0.003(5) -0.005(4)
O44 0.033(5) 0.028(5) 0.057(6) 0.013(4) 0.001(4) 0.002(4)
O45 0.056(6) 0.042(6) 0.061(7) 0.004(5) 0.009(5) 0.007(5)
O46 0.028(5) 0.034(6) 0.104(8) -0.008(5) 0.005(5) -0.008(4)
O47 0.041(5) 0.028(5) 0.086(7) 0.004(5) 0.020(5) -0.009(4)
C1 0.017(7) 0.051(10) 0.083(11) 0.021(9) 0.010(7) 0.011(7)
C2 0.026(8) 0.055(10) 0.074(11) -0.002(8) -0.002(8) 0.007(7)
C3 0.032(8) 0.055(10) 0.119(13) 0.030(9) 0.019(9) 0.005(8)
C4 0.042(10) 0.091(15) 0.144(17) 0.036(12) 0.023(11) 0.004(9)
C5 0.031(10) 0.125(18) 0.145(19) 0.005(14) 0.004(11) 0.019(11)
C6 0.049(11) 0.136(18) 0.125(16) -0.024(13) -0.011(11) 0.040(11)
C7 0.040(9) 0.115(15) 0.078(12) 0.017(10) 0.003(9) 0.007(9)
C11 0.043(9) 0.035(9) 0.079(13) -0.012(9) -0.001(9) -0.012(7)
C12 0.088(13) 0.032(9) 0.085(14) -0.008(8) 0.057(12) -0.002(8)
C13 0.131(17) 0.104(15) 0.057(12) 0.003(11) 0.027(13) 0.002(12)
C14 0.26(3) 0.082(16) 0.095(17) -0.006(12) 0.07(2) 0.032(18)
C15 0.16(2) 0.100(17) 0.15(2) 0.047(19) 0.09(2) 0.046(16)
C16 0.096(15) 0.098(16) 0.16(2) -0.009(17) 0.087(17) 0.027(12)
C17 0.069(12) 0.083(13) 0.148(18) 0.014(12) 0.041(12) 0.015(11)
C21 0.039(9) 0.037(9) 0.075(12) -0.004(8) -0.013(9) 0.012(7)
C22 0.027(8) 0.063(10) 0.058(10) 0.006(8) 0.004(7) -0.006(7)
C23 0.045(9) 0.083(12) 0.062(10) 0.013(8) -0.006(8) 0.000(8)
C24 0.042(10) 0.135(17) 0.093(14) 0.036(12) -0.009(10) 0.027(10)
C25 0.033(10) 0.105(15) 0.149(18) 0.030(13) 0.005(11) 0.017(9)
C26 0.059(10) 0.081(12) 0.074(11) 0.024(9) -0.003(9) -0.012(9)
C27 0.030(8) 0.091(12) 0.053(10) -0.011(9) -0.009(8) 0.005(8)
C31 0.050(10) 0.035(10) 0.072(12) -0.005(8) 0.003(9) -0.019(8)
C32 0.145(19) 0.057(13) 0.131(18) -0.019(12) 0.109(16) -0.018(12)
C33 0.32(4) 0.078(16) 0.13(2) 0.016(14) 0.12(2) 0.051(19)
C34 0.33(4) 0.077(17) 0.17(2) -0.022(17) 0.15(3) 0.00(2)
C35 0.33(5) 0.11(2) 0.13(2) 0.045(16) -0.10(2) -0.11(2)
C36 0.10(3) 0.62(10) 0.75(11) 0.16(8) 0.10(5) -0.11(4)
C37 0.49(9) 0.21(5) 0.75(11) 0.24(6) -0.12(8) 0.11(5)
C41 0.056(10) 0.023(9) 0.101(13) -0.008(8) -0.023(10) 0.016(8)
C51 0.038(9) 0.055(10) 0.046(10) 0.009(8) -0.012(8) -0.019(7)
C52 0.038(8) 0.051(10) 0.044(9) -0.004(8) -0.006(7) 0.005(7)
C53 0.068(11) 0.103(15) 0.060(11) 0.017(10) -0.012(9) 0.005(10)
C54 0.042(10) 0.105(16) 0.099(15) 0.031(12) 0.004(11) 0.008(9)
C55 0.065(14) 0.19(3) 0.058(14) 0.004(15) 0.006(11) -0.030(15)
C56 0.054(11) 0.15(2) 0.063(12) -0.014(11) -0.017(9) 0.010(11)
C57 0.039(8) 0.097(14) 0.052(10) 0.004(9) -0.012(8) -0.001(8)
C61 0.055(11) 0.048(11) 0.090(15) -0.008(10) -0.023(10) -0.001(9)
C62 0.097(13) 0.042(10) 0.072(13) 0.004(10) 0.014(11) 0.015(10)
C63 0.16(2) 0.100(18) 0.12(2) -0.008(15) -0.040(17) -0.018(16)
C64 0.26(4) 0.056(18) 0.16(3) 0.008(17) -0.02(2) -0.041(18)
C65 0.33(5) 0.12(3) 0.32(6) 0.10(3) -0.15(4) -0.12(3)
C66 0.29(3) 0.15(2) 0.034(12) -0.012(13) 0.052(16) 0.02(2)
C67 0.18(2) 0.076(14) 0.085(15) -0.009(12) 0.013(15) -0.022(13)
C71 0.010(6) 0.046(11) 0.098(14) -0.028(10) -0.004(7) -0.012(6)
C72 0.034(8) 0.043(10) 0.079(12) -0.024(9) -0.003(8) 0.007(7)
C73 0.058(10) 0.069(11) 0.091(13) -0.029(10) -0.016(9) 0.003(9)
C74 0.066(11) 0.124(18) 0.099(16) -0.082(14) -0.030(12) 0.018(12)
C75 0.110(18) 0.15(2) 0.084(17) -0.001(16) 0.003(14) 0.027(16)
C76 0.102(14) 0.102(17) 0.061(13) -0.022(11) -0.013(11) 0.000(12)
C77 0.043(9) 0.038(10) 0.090(13) -0.021(9) -0.018(9) 0.007(7)
C81 0.034(8) 0.033(10) 0.086(13) 0.031(9) 0.006(8) 0.001(7)
C82 0.021(7) 0.045(10) 0.068(11) 0.020(9) 0.009(7) 0.005(6)
C83 0.097(13) 0.065(12) 0.076(13) 0.010(10) 0.009(10) -0.016(9)
C84 0.093(13) 0.085(14) 0.060(12) 0.040(11) -0.016(10) -0.038(10)
C85 0.058(10) 0.071(13) 0.059(11) 0.011(10) -0.005(8) -0.002(8)
C86 0.046(9) 0.074(13) 0.068(12) 0.008(9) 0.001(8) 0.000(8)
C87 0.065(11) 0.057(12) 0.099(14) 0.046(11) 0.010(10) 0.002(9)
C91 0.022(7) 0.037(9) 0.048(9) -0.002(7) 0.001(7) 0.000(6)
C92 0.037(8) 0.061(10) 0.024(8) 0.010(7) -0.007(7) 0.000(7)
C95 0.079(12) 0.077(13) 0.080(14) 0.010(10) -0.044(11) -0.019(9)
C93 0.059(10) 0.039(10) 0.111(14) -0.019(9) 0.025(10) -0.023(8)
C94 0.120(16) 0.087(15) 0.070(13) 0.035(11) 0.023(12) 0.023(12)
C96 0.076(11) 0.041(10) 0.091(13) 0.000(9) 0.014(11) -0.025(8)
C97 0.062(10) 0.055(11) 0.077(12) 0.007(9) 0.005(9) 0.006(8)
C101 0.033(8) 0.076(12) 0.038(9) 0.005(9) -0.013(7) 0.011(8)
C102 0.031(8) 0.048(10) 0.054(10) 0.008(8) -0.008(7) -0.016(7)
C103 0.029(8) 0.086(13) 0.059(10) -0.003(9) -0.027(7) -0.002(8)
C104 0.056(10) 0.085(13) 0.102(14) 0.005(11) -0.015(10) -0.020(9)
C105 0.061(11) 0.093(15) 0.101(14) -0.040(12) -0.038(10) -0.015(10)
C106 0.115(15) 0.075(14) 0.094(14) -0.027(11) -0.031(11) -0.046(12)
C107 0.085(12) 0.054(11) 0.112(15) 0.008(11) -0.012(11) -0.029(9)
C121 0.023(7) 0.035(8) 0.049(9) -0.002(7) -0.001(6) 0.003(6)
C122 0.024(7) 0.035(9) 0.100(12) -0.007(8) 0.000(8) 0.004(6)
C123 0.038(8) 0.060(10) 0.072(11) 0.020(8) 0.021(8) 0.025(7)
C124 0.061(11) 0.068(12) 0.110(14) 0.038(10) 0.043(10) 0.022(9)
C125 0.034(9) 0.068(12) 0.161(17) 0.053(12) 0.030(11) 0.016(8)
C126 0.050(10) 0.099(14) 0.137(16) 0.087(12) 0.025(11) 0.036(9)
C127 0.036(8) 0.038(9) 0.107(12) 0.019(8) 0.019(8) 0.014(7)
C131 0.048(10) 0.052(10) 0.044(9) 0.012(8) -0.014(8) 0.016(8)
C132 0.049(9) 0.047(10) 0.044(9) 0.000(7) 0.005(7) 0.001(7)
C133 0.070(11) 0.039(9) 0.089(12) -0.006(8) 0.032(9) -0.013(8)
C134 0.110(15) 0.085(15) 0.154(19) -0.043(14) 0.080(14) -0.009(12)
C135 0.116(18) 0.088(17) 0.15(2) -0.036(14) 0.039(15) -0.006(13)
C136 0.134(19) 0.062(14) 0.18(2) -0.052(13) 0.050(17) -0.007(13)
C137 0.058(10) 0.055(11) 0.122(15) -0.011(10) 0.033(10) -0.008(8)
C141 0.045(9) 0.060(11) 0.034(9) 0.008(8) -0.015(7) 0.014(8)
C142 0.040(8) 0.047(10) 0.077(12) 0.018(9) 0.002(8) 0.003(7)
C143 0.122(16) 0.118(17) 0.070(13) 0.031(12) -0.050(11) -0.045(13)
C144 0.15(2) 0.11(2) 0.13(2) 0.065(17) -0.055(15) -0.043(17)
C145 0.091(14) 0.18(3) 0.072(15) 0.046(17) -0.043(12) 0.005(16)
C146 0.105(15) 0.078(14) 0.110(16) 0.070(13) 0.027(13) 0.035(11)
C147 0.063(10) 0.089(14) 0.064(11) 0.020(10) -0.011(8) -0.002(9)
C151 0.028(8) 0.025(8) 0.080(12) 0.007(8) -0.014(8) 0.009(6)
C152 0.027(7) 0.028(8) 0.074(10) -0.004(7) -0.012(7) 0.006(6)
C153 0.077(12) 0.074(13) 0.097(13) 0.031(10) 0.026(11) 0.039(10)
C154 0.110(15) 0.089(16) 0.126(17) 0.023(13) 0.040(12) 0.062(14)
C155 0.115(19) 0.11(2) 0.14(2) -0.039(17) -0.008(15) 0.041(16)
C156 0.135(19) 0.048(12) 0.143(19) -0.016(12) -0.013(15) 0.065(12)
C157 0.058(10) 0.055(12) 0.106(13) 0.020(9) 0.017(9) 0.012(8)
C161 0.026(8) 0.048(10) 0.060(10) 0.005(8) -0.007(7) -0.014(7)
C162 0.065(10) 0.028(9) 0.069(10) -0.002(7) 0.001(8) -0.021(7)
C163 0.059(11) 0.079(14) 0.150(17) -0.024(12) 0.050(11) -0.025(10)
C164 0.15(2) 0.036(13) 0.24(3) -0.025(15) 0.080(18) -0.023(12)
C165 0.15(2) 0.086(18) 0.17(2) -0.051(16) 0.048(17) 0.016(15)
C166 0.121(16) 0.029(11) 0.138(17) -0.003(10) -0.006(13) -0.023(10)
C167 0.059(10) 0.048(10) 0.092(12) 0.017(9) 0.020(9) -0.004(8)
C171 0.050(9) 0.046(10) 0.044(10) 0.024(8) 0.003(8) -0.004(7)
C172 0.056(9) 0.047(10) 0.071(12) 0.007(9) 0.033(9) 0.021(7)
C173 0.181(19) 0.063(14) 0.059(12) 0.008(10) 0.047(12) 0.021(12)
C174 0.30(3) 0.049(15) 0.16(2) 0.063(16) 0.09(2) -0.005(18)
C175 0.16(2) 0.023(11) 0.19(3) 0.025(14) 0.047(19) -0.007(12)
C176 0.068(11) 0.048(12) 0.128(17) 0.024(11) 0.019(11) -0.003(9)
C177 0.040(9) 0.093(14) 0.054(10) 0.031(10) 0.017(8) -0.007(8)
C181 0.023(8) 0.059(11) 0.072(11) -0.008(8) 0.011(7) -0.009(7)
C182 0.017(7) 0.050(10) 0.092(12) -0.004(8) 0.014(7) -0.012(7)
C183 0.033(8) 0.054(11) 0.094(12) 0.003(9) 0.024(8) -0.004(7)
C184 0.055(11) 0.067(12) 0.114(14) 0.023(10) 0.011(10) -0.012(9)
C185 0.049(11) 0.112(18) 0.19(2) 0.068(15) 0.037(12) -0.013(11)
C186 0.040(10) 0.087(15) 0.25(3) 0.061(16) 0.062(13) 0.004(10)
C187 0.048(10) 0.059(11) 0.121(14) 0.026(10) 0.016(10) 0.006(8)

loop_
_atom_type_symbol
_atom_type_description
_atom_type_scat_dispersion_real
_atom_type_scat_dispersion_imag
_atom_type_scat_source
C C 0.0033 0.0016 'International Tables Vol C Tables 4.2.6.8 and 6.1.1.4'
H H 0.0000 0.0000 'International Tables Vol C Tables 4.2.6.8 and 6.1.1.4'
O O 0.0106 0.0060 'International Tables Vol C Tables 4.2.6.8 and 6.1.1.4'
Mn Mn 0.3368 0.7283 'International Tables Vol C Tables 4.2.6.8 and 6.1.1.4'
Bi Bi -4.1077 10.2566 'International Tables Vol C Tables 4.2.6.8 and 6.1.1.4'

loop_
_geom_angle_atom_site_label_1
_geom_angle_atom_site_label_2
_geom_angle_atom_site_label_3
_geom_angle
O3 Bi1 O5 93.5(3)
O3 Bi1 O1 67.4(2)
O5 Bi1 O1 145.8(3)
O3 Bi1 O6 103.8(2)
O5 Bi1 O6 101.3(3)
O1 Bi1 O6 110.5(2)
O3 Bi1 O17 83.9(3)
O5 Bi1 O17 75.3(3)
O1 Bi1 O17 74.7(2)
O6 Bi1 O17 171.9(3)
O3 Bi1 O4 62.4(2)
O5 Bi1 O4 65.2(2)
O1 Bi1 O4 121.9(2)
O6 Bi1 O4 58.7(2)
O17 Bi1 O4 124.5(2)
O3 Bi1 O7 147.2(2)
O5 Bi1 O7 65.0(2)
O1 Bi1 O7 116.4(2)
O6 Bi1 O7 104.6(2)
O17 Bi1 O7 67.3(3)
O4 Bi1 O7 121.6(2)
O3 Bi1 Mn2 34.34(17)
O5 Bi1 Mn2 118.87(19)
O1 Bi1 Mn2 33.96(18)
O6 Bi1 Mn2 116.63(18)
O17 Bi1 Mn2 71.2(2)
O4 Bi1 Mn2 95.09(15)
O7 Bi1 Mn2 135.45(15)
O3 Bi1 Mn4 79.21(17)
O5 Bi1 Mn4 31.3(2)
O1 Bi1 Mn4 146.56(18)
O6 Bi1 Mn4 77.94(17)
O17 Bi1 Mn4 101.25(19)
O4 Bi1 Mn4 34.12(15)
O7 Bi1 Mn4 90.92(15)
Mn2 Bi1 Mn4 112.80(5)
O3 Bi1 Mn6 122.57(18)
O5 Bi1 Mn6 31.05(19)
O1 Bi1 Mn6 142.60(17)
O6 Bi1 Mn6 101.99(17)
O17 Bi1 Mn6 71.23(19)
O4 Bi1 Mn6 90.55(15)
O7 Bi1 Mn6 34.24(15)
Mn2 Bi1 Mn6 137.73(5)
Mn4 Bi1 Mn6 57.54(4)
O3 Bi1 Mn3 28.82(17)
O5 Bi1 Mn3 81.73(19)
O1 Bi1 Mn3 91.20(17)
O6 Bi1 Mn3 80.42(17)
O17 Bi1 Mn3 106.0(2)
O4 Bi1 Mn3 33.86(15)
O7 Bi1 Mn3 146.72(15)
Mn2 Bi1 Mn3 61.40(4)
Mn4 Bi1 Mn3 57.44(4)
Mn6 Bi1 Mn3 112.54(4)
O3 Bi1 Mn9 125.62(18)
O5 Bi1 Mn9 84.9(2)
O1 Bi1 Mn9 84.31(17)
O6 Bi1 Mn9 129.91(18)
O17 Bi1 Mn9 43.1(2)
O4 Bi1 Mn9 149.97(15)
O7 Bi1 Mn9 34.01(15)
Mn2 Bi1 Mn9 102.16(5)
Mn4 Bi1 Mn9 115.85(5)
Mn6 Bi1 Mn9 60.25(4)
Mn3 Bi1 Mn9 148.89(5)
O1 Mn1 O10 91.5(3)
O1 Mn1 O9 91.7(3)
O10 Mn1 O9 176.7(4)
O1 Mn1 O46 166.1(4)
O10 Mn1 O46 85.9(4)
O9 Mn1 O46 91.1(3)
O1 Mn1 O13 108.3(3)
O10 Mn1 O13 85.4(4)
O9 Mn1 O13 92.9(3)
O46 Mn1 O13 85.2(3)
O1 Mn1 O15 83.0(3)
O10 Mn1 O15 101.0(3)
O9 Mn1 O15 80.0(3)
O46 Mn1 O15 84.0(3)
O13 Mn1 O15 167.0(3)
O1 Mn1 Mn10 96.7(2)
O10 Mn1 Mn10 142.8(3)
O9 Mn1 Mn10 37.2(2)
O46 Mn1 Mn10 77.5(2)
O13 Mn1 Mn10 125.3(3)
O15 Mn1 Mn10 44.80(19)
O1 Mn2 O3 85.8(3)
O1 Mn2 O18 175.0(3)
O3 Mn2 O18 91.2(3)
O1 Mn2 O11 92.5(3)
O3 Mn2 O11 177.9(3)
O18 Mn2 O11 90.4(3)
O1 Mn2 O16 94.1(3)
O3 Mn2 O16 88.4(3)
O18 Mn2 O16 89.8(4)
O11 Mn2 O16 92.8(3)
O1 Mn2 O2 91.1(3)
O3 Mn2 O2 95.3(3)
O18 Mn2 O2 85.1(3)
O11 Mn2 O2 83.6(3)
O16 Mn2 O2 173.8(3)
O1 Mn2 Bi1 46.30(19)
O3 Mn2 Bi1 40.8(2)
O18 Mn2 Bi1 131.4(2)
O11 Mn2 Bi1 137.7(3)
O16 Mn2 Bi1 83.3(2)
O2 Mn2 Bi1 102.80(19)
O3 Mn3 O4 86.2(3)
O3 Mn3 O19 92.0(3)
O4 Mn3 O19 172.5(3)
O3 Mn3 O27 178.5(4)
O4 Mn3 O27 93.0(3)
O19 Mn3 O27 88.9(3)
O3 Mn3 O20 92.6(3)
O4 Mn3 O20 93.9(3)
O19 Mn3 O20 93.4(3)
O27 Mn3 O20 86.2(3)
O3 Mn3 O25 91.0(3)
O4 Mn3 O25 77.6(3)
O19 Mn3 O25 95.1(3)
O27 Mn3 O25 90.0(3)
O20 Mn3 O25 170.6(3)
O3 Mn3 Bi1 35.2(2)
O4 Mn3 Bi1 51.4(2)
O19 Mn3 Bi1 127.2(3)
O27 Mn3 Bi1 143.9(2)
O20 Mn3 Bi1 89.9(2)
O25 Mn3 Bi1 88.0(2)
O5 Mn4 O4 92.6(3)
O5 Mn4 O29 178.1(3)
O4 Mn4 O29 89.2(3)
O5 Mn4 O31 92.5(3)
O4 Mn4 O31 171.9(3)
O29 Mn4 O31 85.7(3)
O5 Mn4 O35 94.8(3)
O4 Mn4 O35 85.5(3)
O29 Mn4 O35 85.1(3)
O31 Mn4 O35 100.4(3)
O5 Mn4 O25 93.0(3)
O4 Mn4 O25 76.6(3)
O29 Mn4 O25 87.7(3)
O31 Mn4 O25 96.8(3)
O35 Mn4 O25 160.8(3)
O5 Mn4 Mn5 103.2(3)
O4 Mn4 Mn5 34.5(2)
O29 Mn4 Mn5 78.3(3)
O31 Mn4 Mn5 149.1(2)
O35 Mn4 Mn5 52.37(19)
O25 Mn4 Mn5 108.7(2)
O5 Mn4 Bi1 41.2(2)
O4 Mn4 Bi1 51.7(2)
O29 Mn4 Bi1 140.6(3)
O31 Mn4 Bi1 133.7(2)
O35 Mn4 Bi1 86.60(19)
O25 Mn4 Bi1 87.8(2)
Mn5 Mn4 Bi1 66.34(5)
O6 Mn5 O4 84.8(3)
O6 Mn5 O37 96.3(3)
O4 Mn5 O37 171.8(3)
O6 Mn5 O28 170.3(3)
O4 Mn5 O28 88.9(3)
O37 Mn5 O28 89.0(3)
O6 Mn5 O21 97.7(3)
O4 Mn5 O21 101.9(3)
O37 Mn5 O21 86.1(3)
O28 Mn5 O21 90.7(3)
O6 Mn5 O35 90.9(3)
O4 Mn5 O35 78.8(3)
O37 Mn5 O35 92.9(3)
O28 Mn5 O35 80.8(3)
O21 Mn5 O35 171.5(3)
O6 Mn5 Mn4 94.5(3)
O4 Mn5 Mn4 35.1(2)
O37 Mn5 Mn4 136.7(2)
O28 Mn5 Mn4 76.2(2)
O21 Mn5 Mn4 133.6(2)
O35 Mn5 Mn4 45.05(19)
O5 Mn6 O7 93.3(3)
O5 Mn6 O30 93.2(4)
O7 Mn6 O30 171.5(4)
O5 Mn6 O38 176.9(3)
O7 Mn6 O38 89.7(3)
O30 Mn6 O38 83.8(4)
O5 Mn6 O22 95.5(4)
O7 Mn6 O22 96.2(3)
O30 Mn6 O22 88.6(4)
O38 Mn6 O22 85.2(4)
O5 Mn6 O34 92.2(3)
O7 Mn6 O34 80.6(3)
O30 Mn6 O34 93.7(4)
O38 Mn6 O34 87.2(3)
O22 Mn6 O34 171.8(3)
O5 Mn6 Mn8 104.3(2)
O7 Mn6 Mn8 36.3(2)
O30 Mn6 Mn8 136.2(3)
O38 Mn6 Mn8 77.4(3)
O22 Mn6 Mn8 128.1(3)
O34 Mn6 Mn8 46.66(19)
O5 Mn6 Bi1 41.0(2)
O7 Mn6 Bi1 52.7(2)
O30 Mn6 Bi1 132.7(3)
O38 Mn6 Bi1 141.7(3)
O22 Mn6 Bi1 103.9(3)
O34 Mn6 Bi1 80.3(2)
Mn8 Mn6 Bi1 67.61(5)
O6 Mn7 O8 88.4(3)
O6 Mn7 O36 91.7(3)
O8 Mn7 O36 171.7(3)
O6 Mn7 O43 179.3(4)
O8 Mn7 O43 91.3(3)
O36 Mn7 O43 88.7(3)
O6 Mn7 O14 91.6(3)
O8 Mn7 O14 93.6(3)
O36 Mn7 O14 94.7(3)
O43 Mn7 O14 87.7(3)
O6 Mn7 O41 96.1(3)
O8 Mn7 O41 88.9(3)
O36 Mn7 O41 82.9(3)
O43 Mn7 O41 84.5(3)
O14 Mn7 O41 171.9(3)
O8 Mn8 O40 95.2(3)
O8 Mn8 O7 91.0(3)
O40 Mn8 O7 170.4(3)
O8 Mn8 O39 169.1(3)
O40 Mn8 O39 85.8(3)
O7 Mn8 O39 89.4(3)
O8 Mn8 O44 81.4(3)
O40 Mn8 O44 92.9(3)
O7 Mn8 O44 95.2(3)
O39 Mn8 O44 87.8(3)
O8 Mn8 O34 105.6(3)
O40 Mn8 O34 92.5(3)
O7 Mn8 O34 78.8(3)
O39 Mn8 O34 85.1(3)
O44 Mn8 O34 170.7(3)
O8 Mn8 Mn10 36.8(2)
O40 Mn8 Mn10 103.5(2)
O7 Mn8 Mn10 85.9(2)
O39 Mn8 Mn10 132.5(2)
O44 Mn8 Mn10 45.9(2)
O34 Mn8 Mn10 139.3(2)
O8 Mn8 Mn6 109.8(2)
O40 Mn8 Mn6 134.7(2)
O7 Mn8 Mn6 35.8(2)
O39 Mn8 Mn6 76.4(2)
O44 Mn8 Mn6 126.9(2)
O34 Mn8 Mn6 45.3(2)
Mn10 Mn8 Mn6 119.30(7)
O9 Mn9 O12 94.1(3)
O9 Mn9 O7 88.5(3)
O12 Mn9 O7 175.6(4)
O9 Mn9 O23 177.5(3)
O12 Mn9 O23 84.9(4)
O7 Mn9 O23 92.3(3)
O9 Mn9 O45 95.9(3)
O12 Mn9 O45 86.7(3)
O7 Mn9 O45 96.5(3)
O23 Mn9 O45 86.4(4)
O9 Mn9 O17 84.5(3)
O12 Mn9 O17 92.4(3)
O7 Mn9 O17 84.4(3)
O23 Mn9 O17 93.2(3)
O45 Mn9 O17 179.0(3)
O9 Mn9 Bi1 57.2(2)
O12 Mn9 Bi1 127.1(3)
O7 Mn9 Bi1 51.9(2)
O23 Mn9 Bi1 121.6(3)
O45 Mn9 Bi1 134.6(2)
O17 Mn9 Bi1 46.4(2)
O8 Mn10 O9 90.5(3)
O8 Mn10 O42 92.5(3)
O9 Mn10 O42 176.9(3)
O8 Mn10 O47 170.1(3)
O9 Mn10 O47 91.4(3)
O42 Mn10 O47 85.7(3)
O8 Mn10 O15 102.1(3)
O9 Mn10 O15 86.1(3)
O42 Mn10 O15 92.7(3)
O47 Mn10 O15 87.7(3)
O8 Mn10 O44 81.7(3)
O9 Mn10 O44 91.2(3)
O42 Mn10 O44 89.7(3)
O47 Mn10 O44 88.5(3)
O15 Mn10 O44 175.3(3)
O8 Mn10 Mn8 37.3(2)
O9 Mn10 Mn8 83.1(2)
O42 Mn10 Mn8 99.7(2)
O47 Mn10 Mn8 133.5(3)
O15 Mn10 Mn8 137.4(2)
O44 Mn10 Mn8 45.8(2)
O8 Mn10 Mn1 108.2(2)
O9 Mn10 Mn1 38.1(2)
O42 Mn10 Mn1 139.8(2)
O47 Mn10 Mn1 79.0(2)
O15 Mn10 Mn1 50.2(2)
O44 Mn10 Mn1 126.3(2)
Mn8 Mn10 Mn1 117.79(8)
Mn1 O1 Mn2 131.3(4)
Mn1 O1 Bi1 114.7(3)
Mn2 O1 Bi1 99.7(3)
Mn3 O3 Mn2 132.0(4)
Mn3 O3 Bi1 116.0(3)
Mn2 O3 Bi1 104.9(3)
Mn5 O4 Mn3 127.3(4)
Mn5 O4 Mn4 110.4(3)
Mn3 O4 Mn4 117.9(4)
Mn5 O4 Bi1 101.8(3)
Mn3 O4 Bi1 94.7(3)
Mn4 O4 Bi1 94.2(3)
Mn6 O5 Mn4 124.7(4)
Mn6 O5 Bi1 107.9(3)
Mn4 O5 Bi1 107.5(4)
Mn7 O6 Mn5 131.3(5)
Mn7 O6 Bi1 113.1(3)
Mn5 O6 Bi1 114.1(4)
Mn6 O7 Mn9 126.5(4)
Mn6 O7 Mn8 107.9(3)
Mn9 O7 Mn8 122.3(4)
Mn6 O7 Bi1 93.0(3)
Mn9 O7 Bi1 94.1(3)
Mn8 O7 Bi1 101.5(3)
Mn10 O8 Mn7 121.6(4)
Mn10 O8 Mn8 106.0(3)
Mn7 O8 Mn8 125.3(4)
Mn9 O9 Mn10 128.0(4)
Mn9 O9 Mn1 126.0(4)
Mn10 O9 Mn1 104.7(4)
C1 O10 Mn1 131.1(8)
C1 O11 Mn2 130.6(8)
C11 O12 Mn9 131.5(9)
C11 O13 Mn1 132.3(9)
C21 O14 Mn7 139.6(9)
C21 O15 Mn10 122.0(8)
C21 O15 Mn1 128.4(8)
Mn10 O15 Mn1 85.0(3)
C31 O16 Mn2 131.7(9)
C31 O17 Mn9 133.9(9)
C31 O17 Bi1 128.3(9)
Mn9 O17 Bi1 90.5(3)
C41 O18 Mn2 132.3(8)
C41 O19 Mn3 134.1(9)
C51 O20 Mn3 133.4(8)
C51 O21 Mn5 124.3(8)
C61 O22 Mn6 123.0(11)
C61 O23 Mn9 128.3(10)
C71 O25 Mn3 135.7(9)
C71 O25 Mn4 133.3(8)
Mn3 O25 Mn4 87.8(3)
C81 O27 Mn3 133.9(8)
C91 O28 Mn5 130.4(8)
C91 O29 Mn4 130.2(8)
C101 O30 Mn6 133.6(9)
C101 O31 Mn4 128.6(8)
C121 O34 Mn6 123.1(7)
C121 O34 Mn8 141.2(7)
Mn6 O34 Mn8 88.0(3)
C121 O35 Mn4 127.0(8)
C121 O35 Mn5 126.2(7)
Mn4 O35 Mn5 82.6(2)
C131 O36 Mn7 125.3(8)
C131 O37 Mn5 127.4(8)
C141 O38 Mn6 129.0(8)
C141 O39 Mn8 129.8(8)
C151 O40 Mn8 120.4(7)
C151 O41 Mn7 117.4(7)
C161 O42 Mn10 134.1(8)
C161 O43 Mn7 131.7(9)
C171 O44 Mn8 124.3(8)
C171 O44 Mn10 121.3(7)
Mn8 O44 Mn10 88.3(3)
C171 O45 Mn9 120.9(9)
C181 O46 Mn1 131.3(8)
C181 O47 Mn10 129.0(8)
O10 C1 O11 128.4(11)
O10 C1 C2 117.7(13)
O11 C1 C2 113.9(12)
C3 C2 C7 121.1(12)
C3 C2 C1 119.7(13)
C7 C2 C1 119.2(13)
C2 C3 C4 120.8(14)
C2 C3 H3A 119.6
C4 C3 H3A 119.6
C5 C4 C3 120.0(15)
C5 C4 H4A 120.0
C3 C4 H4A 120.0
C4 C5 C6 120.3(15)
C4 C5 H5A 119.9
C6 C5 H5A 119.9
C5 C6 C7 119.0(17)
C5 C6 H6A 120.5
C7 C6 H6A 120.5
C2 C7 C6 118.5(15)
C2 C7 H7A 120.7
C6 C7 H7A 120.7
O13 C11 O12 118.2(13)
O13 C11 C12 126.2(14)
O12 C11 C12 115.6(14)
C13 C12 C17 118.7(16)
C13 C12 C11 125.1(17)
C17 C12 C11 116.2(17)
C12 C13 C14 124(2)
C12 C13 H13A 118.0
C14 C13 H13A 118.0
C15 C14 C13 117(2)
C15 C14 H14A 121.5
C13 C14 H14A 121.5
C16 C15 C14 120(3)
C16 C15 H15A 119.9
C14 C15 H15A 119.9
C15 C16 C17 124(2)
C15 C16 H16A 117.9
C17 C16 H16A 117.9
C12 C17 C16 115.5(18)
C12 C17 H17A 122.2
C16 C17 H17A 122.2
O15 C21 O14 126.6(12)
O15 C21 C22 120.1(12)
O14 C21 C22 113.3(13)
C27 C22 C23 118.6(13)
C27 C22 C21 122.5(12)
C23 C22 C21 118.8(13)
C24 C23 C22 120.5(14)
C24 C23 H23A 119.7
C22 C23 H23A 119.7
C23 C24 C25 120.6(15)
C23 C24 H24A 119.7
C25 C24 H24A 119.7
C26 C25 C24 119.3(15)
C26 C25 H25A 120.4
C24 C25 H25A 120.4
C27 C26 C25 118.4(14)
C27 C26 H26A 120.8
C25 C26 H26A 120.8
C22 C27 C26 122.4(13)
C22 C27 H27A 118.8
C26 C27 H27A 118.8
O16 C31 O17 121.5(13)
O16 C31 C32 116.6(15)
O17 C31 C32 121.8(14)
C33 C32 C37 120.0
C33 C32 C31 115.0(16)
C37 C32 C31 124.9(16)
C34 C33 C32 120.0
C34 C33 H33A 120.0
C32 C33 H33A 120.0
C33 C34 C35 120.0
C33 C34 H34A 120.0
C35 C34 H34A 120.0
C34 C35 C36 120.0
C34 C35 H35A 120.0
C36 C35 H35A 120.0
C35 C36 C37 120.0
C35 C36 H36A 120.0
C37 C36 H36A 120.0
C36 C37 C32 120.0
C36 C37 H37A 120.0
C32 C37 H37A 120.0
O18 C41 O19 126.3(12)
O18 C41 C42 116.2(15)
O19 C41 C42 117.4(14)
O18 C41 C42' 120.1(16)
O19 C41 C42' 109.9(17)
C42 C41 C42' 25.0(13)
C43 C42 C47 120.0
C43 C42 C41 122.8(14)
C47 C42 C41 116.6(14)
C44 C43 C42 120.0
C44 C43 H43A 120.0
C42 C43 H43A 120.0
C43 C44 C45 120.0
C43 C44 H44A 120.0
C45 C44 H44A 120.0
C44 C45 C46 120.0
C44 C45 H45A 120.0
C46 C45 H45A 120.0
C47 C46 C45 120.0
C47 C46 H46A 120.0
C45 C46 H46A 120.0
C46 C47 C42 120.0
C46 C47 H47A 120.0
C42 C47 H47A 120.0
C43' C42' C47' 120.0
C43' C42' C41 113(2)
C47' C42' C41 126(2)
C44' C43' C42' 120.0
C44' C43' H43B 120.0
C42' C43' H43B 120.0
C45' C44' C43' 120.0
C45' C44' H44B 120.0
C43' C44' H44B 120.0
C44' C45' C46' 120.0
C44' C45' H45B 120.0
C46' C45' H45B 120.0
C47' C46' C45' 120.0
C47' C46' H46B 120.0
C45' C46' H46B 120.0
C46' C47' C42' 120.0
C46' C47' H47B 120.0
C42' C47' H47B 120.0
O20 C51 O21 125.7(12)
O20 C51 C52 120.8(13)
O21 C51 C52 113.2(12)
C53 C52 C57 119.8(13)
C53 C52 C51 117.9(13)
C57 C52 C51 122.2(13)
C52 C53 C54 116.5(15)
C52 C53 H53A 121.7
C54 C53 H53A 121.7
C55 C54 C53 124.6(18)
C55 C54 H54A 117.7
C53 C54 H54A 117.7
C54 C55 C56 118.6(19)
C54 C55 H55A 120.7
C56 C55 H55A 120.7
C55 C56 C57 119.8(17)
C55 C56 H56A 120.1
C57 C56 H56A 120.1
C56 C57 C52 120.5(14)
C56 C57 H57A 119.7
C52 C57 H57A 119.7
O22 C61 O23 127.6(16)
O22 C61 C62 122.6(15)
O23 C61 C62 109.9(16)
C67 C62 C63 115.8(18)
C67 C62 C61 127.6(18)
C63 C62 C61 116.2(18)
C62 C63 C64 119(2)
C62 C63 H63A 120.5
C64 C63 H63A 120.5
C65 C64 C63 119(4)
C65 C64 H64A 120.6
C63 C64 H64A 120.6
C64 C65 C66 130(4)
C64 C65 H65A 114.9
C66 C65 H65A 114.9
C65 C66 C67 113(3)
C65 C66 H66A 123.6
C67 C66 H66A 123.6
C62 C67 C66 121(2)
C62 C67 H67A 119.4
C66 C67 H67A 119.4
O25 C71 O24 121.9(14)
O25 C71 C72 117.3(14)
O24 C71 C72 120.8(13)
C77 C72 C73 122.3(14)
C77 C72 C71 122.1(14)
C73 C72 C71 115.5(14)
C72 C73 C74 112.5(16)
C72 C73 H73A 123.7
C74 C73 H73A 123.7
C75 C74 C73 123.5(19)
C75 C74 H74A 118.3
C73 C74 H74A 118.3
C76 C75 C74 121(2)
C76 C75 H75A 119.6
C74 C75 H75A 119.6
C77 C76 C75 118(2)
C77 C76 H76A 120.8
C75 C76 H76A 120.8
C76 C77 C72 122.4(15)
C76 C77 H77A 118.8
C72 C77 H77A 118.8
O26 C81 O27 123.9(14)
O26 C81 C82 122.5(13)
O27 C81 C82 113.6(14)
C87 C82 C83 118.0(14)
C87 C82 C81 124.3(14)
C83 C82 C81 117.7(14)
C84 C83 C82 116.0(14)
C84 C83 H83A 122.0
C82 C83 H83A 122.0
C85 C84 C83 126.7(15)
C85 C84 H84A 116.6
C83 C84 H84A 116.6
C84 C85 C86 114.8(15)
C84 C85 H85A 122.6
C86 C85 H85A 122.6
C87 C86 C85 121.6(15)
C87 C86 H86A 119.2
C85 C86 H86A 119.2
C82 C87 C86 122.9(14)
C82 C87 H87A 118.5
C86 C87 H87A 118.5
O29 C91 O28 123.5(11)
O29 C91 C92 113.8(12)
O28 C91 C92 122.6(12)
C97 C92 C93 118.5(13)
C97 C92 C91 123.5(13)
C93 C92 C91 118.0(13)
C94 C95 C96 116.9(18)
C94 C95 H95A 121.5
C96 C95 H95A 121.5
C92 C93 C94 118.7(14)
C92 C93 H93A 120.6
C94 C93 H93A 120.6
C95 C94 C93 121.8(17)
C95 C94 H94A 119.1
C93 C94 H94A 119.1
C95 C96 C97 123.3(16)
C95 C96 H96A 118.4
C97 C96 H96A 118.4
C92 C97 C96 120.4(15)
C92 C97 H97A 119.8
C96 C97 H97A 119.8
O30 C101 O31 123.4(13)
O30 C101 C102 122.0(13)
O31 C101 C102 114.5(13)
C103 C102 C107 118.2(12)
C103 C102 C101 121.6(13)
C107 C102 C101 120.1(13)
C102 C103 C104 118.9(13)
C102 C103 H10A 120.5
C104 C103 H10A 120.5
C105 C104 C103 122.0(15)
C105 C104 H10B 119.0
C103 C104 H10B 119.0
C106 C105 C104 119.3(15)
C106 C105 H10C 120.4
C104 C105 H10C 120.4
C105 C106 C107 118.1(17)
C105 C106 H10D 121.0
C107 C106 H10D 121.0
C102 C107 C106 123.4(15)
C102 C107 H10E 118.3
C106 C107 H10E 118.3
O35 C121 O34 127.2(11)
O35 C121 C122 119.0(11)
O34 C121 C122 113.4(11)
C127 C122 C123 121.4(11)
C127 C122 C121 120.6(13)
C123 C122 C121 118.0(12)
C124 C123 C122 119.5(13)
C124 C123 H12A 120.2
C122 C123 H12A 120.2
C123 C124 C125 118.0(14)
C123 C124 H12B 121.0
C125 C124 H12B 121.0
C124 C125 C126 123.5(13)
C124 C125 H12C 118.2
C126 C125 H12C 118.2
C127 C126 C125 117.5(14)
C127 C126 H12D 121.2
C125 C126 H12D 121.2
C126 C127 C122 119.7(13)
C126 C127 H12E 120.1
C122 C127 H12E 120.1
O37 C131 O36 123.9(12)
O37 C131 C132 118.9(13)
O36 C131 C132 117.2(13)
C137 C132 C133 117.4(12)
C137 C132 C131 121.1(13)
C133 C132 C131 121.4(13)
C134 C133 C132 118.9(14)
C134 C133 H13B 120.5
C132 C133 H13B 120.5
C135 C134 C133 122.7(17)
C135 C134 H13C 118.6
C133 C134 H13C 118.6
C136 C135 C134 118.9(18)
C136 C135 H13D 120.5
C134 C135 H13D 120.5
C135 C136 C137 120.6(18)
C135 C136 H13E 119.7
C137 C136 H13E 119.7
C136 C137 C132 121.2(15)
C136 C137 H13F 119.4
C132 C137 H13F 119.4
O39 C141 O38 126.1(12)
O39 C141 C142 117.9(14)
O38 C141 C142 116.0(13)
C143 C142 C147 120.1(14)
C143 C142 C141 121.2(15)
C147 C142 C141 118.7(14)
C144 C143 C142 121.1(19)
C144 C143 H14B 119.5
C142 C143 H14B 119.5
C145 C144 C143 120(2)
C145 C144 H14C 119.9
C143 C144 H14C 119.9
C144 C145 C146 121.5(19)
C144 C145 H14D 119.3
C146 C145 H14D 119.3
C145 C146 C147 118.5(17)
C145 C146 H14E 120.7
C147 C146 H14E 120.7
C142 C147 C146 118.7(15)
C142 C147 H14F 120.6
C146 C147 H14F 120.6
O41 C151 O40 125.2(12)
O41 C151 C152 119.0(13)
O40 C151 C152 115.8(12)
C157 C152 C153 116.9(13)
C157 C152 C151 121.8(13)
C153 C152 C151 121.1(13)
C154 C153 C152 122.5(16)
C154 C153 H15B 118.7
C152 C153 H15B 118.7
C155 C154 C153 123(2)
C155 C154 H15C 118.6
C153 C154 H15C 118.6
C154 C155 C156 119(2)
C154 C155 H15D 120.4
C156 C155 H15D 120.4
C155 C156 C157 117.6(18)
C155 C156 H15E 121.2
C157 C156 H15E 121.2
C152 C157 C156 120.8(15)
C152 C157 H15F 119.6
C156 C157 H15F 119.6
O43 C161 O42 125.0(13)
O43 C161 C162 116.8(13)
O42 C161 C162 118.1(12)
C163 C162 C167 118.0(13)
C163 C162 C161 122.5(13)
C167 C162 C161 119.1(14)
C164 C163 C162 123.2(16)
C164 C163 H16B 118.4
C162 C163 H16B 118.4
C163 C164 C165 120(2)
C163 C164 H16C 120.0
C165 C164 H16C 120.0
C166 C165 C164 120(2)
C166 C165 H16D 120.1
C164 C165 H16D 120.1
C165 C166 C167 120.3(17)
C165 C166 H16E 119.8
C167 C166 H16E 119.8
C162 C167 C166 118.5(14)
C162 C167 H16F 120.7
C166 C167 H16F 120.7
O45 C171 O44 125.0(12)
O45 C171 C172 119.1(13)
O44 C171 C172 115.7(13)
C173 C172 C177 121.2(14)
C173 C172 C171 120.6(15)
C177 C172 C171 118.2(14)
C174 C173 C172 119.4(18)
C174 C173 H17B 120.3
C172 C173 H17B 120.3
C173 C174 C175 120(2)
C173 C174 H17C 120.2
C175 C174 H17C 120.2
C174 C175 C176 124.1(18)
C174 C175 H17D 118.0
C176 C175 H17D 118.0
C175 C176 C177 114.3(17)
C175 C176 H17E 122.9
C177 C176 H17E 122.9
C172 C177 C176 121.4(14)
C172 C177 H17F 119.3
C176 C177 H17F 119.3
O46 C181 O47 122.8(12)
O46 C181 C182 119.3(12)
O47 C181 C182 117.9(13)
C187 C182 C183 119.3(13)
C187 C182 C181 120.6(14)
C183 C182 C181 120.1(12)
C182 C183 C184 122.6(13)
C182 C183 H18A 118.7
C184 C183 H18A 118.7
C185 C184 C183 118.7(15)
C185 C184 H18B 120.6
C183 C184 H18B 120.6
C186 C185 C184 118.3(15)
C186 C185 H18C 120.9
C184 C185 H18C 120.9
C185 C186 C187 122.4(14)
C185 C186 H18D 118.8
C187 C186 H18D 118.8
C182 C187 C186 118.7(14)
C182 C187 H18E 120.7
C186 C187 H18E 120.7

loop_
_geom_bond_atom_site_label_1
_geom_bond_atom_site_label_2
_geom_bond_distance
Bi1 O3 2.190(7)
Bi1 O5 2.350(7)
Bi1 O1 2.377(6)
Bi1 O6 2.415(8)
Bi1 O17 2.491(9)
Bi1 O4 2.678(7)
Bi1 O7 2.716(7)
Bi1 Mn2 3.2404(18)
Bi1 Mn4 3.4022(18)
Bi1 Mn6 3.4076(19)
Bi1 Mn3 3.4156(19)
Bi1 Mn9 3.441(2)
Mn1 O1 1.833(7)
Mn1 O10 1.952(8)
Mn1 O9 1.955(7)
Mn1 O46 1.979(8)
Mn1 O13 2.134(9)
Mn1 O15 2.363(9)
Mn1 Mn10 3.064(2)
Mn2 O1 1.836(7)
Mn2 O3 1.891(7)
Mn2 O18 1.956(8)
Mn2 O11 1.991(8)
Mn2 O16 2.122(10)
Mn2 O2 2.301(8)
Mn3 O3 1.832(7)
Mn3 O4 1.910(7)
Mn3 O19 1.941(8)
Mn3 O27 1.944(8)
Mn3 O20 2.132(8)
Mn3 O25 2.343(8)
Mn4 O5 1.853(8)
Mn4 O4 1.913(7)
Mn4 O29 1.942(8)
Mn4 O31 1.947(8)
Mn4 O35 2.226(8)
Mn4 O25 2.380(8)
Mn4 Mn5 3.120(3)
Mn5 O6 1.830(7)
Mn5 O4 1.886(7)
Mn5 O37 1.966(8)
Mn5 O28 1.986(8)
Mn5 O21 2.117(8)
Mn5 O35 2.492(7)
Mn6 O5 1.848(8)
Mn6 O7 1.920(7)
Mn6 O30 1.928(8)
Mn6 O38 1.957(8)
Mn6 O22 2.097(10)
Mn6 O34 2.225(8)
Mn6 Mn8 3.126(3)
Mn7 O6 1.824(7)
Mn7 O8 1.912(7)
Mn7 O36 1.940(8)
Mn7 O43 1.983(8)
Mn7 O14 2.127(8)
Mn7 O41 2.239(7)
Mn8 O8 1.919(7)
Mn8 O40 1.924(8)
Mn8 O7 1.945(8)
Mn8 O39 1.968(8)
Mn8 O44 2.186(7)
Mn8 O34 2.275(7)
Mn8 Mn10 3.047(2)
Mn9 O9 1.908(8)
Mn9 O12 1.930(8)
Mn9 O7 1.930(7)
Mn9 O23 1.965(9)
Mn9 O45 2.198(9)
Mn9 O17 2.352(9)
Mn10 O8 1.897(7)
Mn10 O9 1.916(7)
Mn10 O42 1.952(8)
Mn10 O47 1.974(8)
Mn10 O15 2.167(8)
Mn10 O44 2.191(8)
O10 C1 1.197(13)
O11 C1 1.299(14)
O12 C11 1.356(15)
O13 C11 1.248(15)
O14 C21 1.275(14)
O15 C21 1.249(14)
O16 C31 1.257(15)
O17 C31 1.323(15)
O18 C41 1.254(16)
O19 C41 1.271(15)
O20 C51 1.219(14)
O21 C51 1.317(14)
O22 C61 1.166(17)
O23 C61 1.340(16)
O24 C71 1.272(15)
O25 C71 1.257(14)
O26 C81 1.247(15)
O27 C81 1.282(14)
O28 C91 1.279(13)
O29 C91 1.278(12)
O30 C101 1.236(15)
O31 C101 1.306(13)
O34 C121 1.296(13)
O35 C121 1.232(13)
O36 C131 1.291(14)
O37 C131 1.271(14)
O38 C141 1.260(15)
O39 C141 1.251(14)
O40 C151 1.307(14)
O41 C151 1.233(13)
O42 C161 1.280(14)
O43 C161 1.266(13)
O44 C171 1.286(13)
O45 C171 1.233(14)
O46 C181 1.271(14)
O47 C181 1.300(13)
C1 C2 1.490(15)
C2 C3 1.334(16)
C2 C7 1.395(17)
C3 C4 1.444(17)
C3 H3A 0.9500
C4 C5 1.331(19)
C4 H4A 0.9500
C5 C6 1.43(2)
C5 H5A 0.9500
C6 C7 1.436(18)
C6 H6A 0.9500
C7 H7A 0.9500
C11 C12 1.479(18)
C12 C13 1.37(2)
C12 C17 1.397(19)
C13 C14 1.39(2)
C13 H13A 0.9500
C14 C15 1.35(3)
C14 H14A 0.9500
C15 C16 1.34(3)
C15 H15A 0.9500
C16 C17 1.41(2)
C16 H16A 0.9500
C17 H17A 0.9500
C21 C22 1.511(17)
C22 C27 1.354(16)
C22 C23 1.399(16)
C23 C24 1.348(16)
C23 H23A 0.9500
C24 C25 1.403(19)
C24 H24A 0.9500
C25 C26 1.387(18)
C25 H25A 0.9500
C26 C27 1.386(16)
C26 H26A 0.9500
C27 H27A 0.9500
C31 C32 1.534(17)
C32 C33 1.3900
C32 C37 1.3900
C33 C34 1.3900
C33 H33A 0.9500
C34 C35 1.3900
C34 H34A 0.9500
C35 C36 1.3900
C35 H35A 0.9500
C36 C37 1.3900
C36 H36A 0.9500
C37 H37A 0.9500
C41 C42 1.467(18)
C41 C42' 1.52(2)
C42 C43 1.3900
C42 C47 1.3900
C43 C44 1.3900
C43 H43A 0.9500
C44 C45 1.3900
C44 H44A 0.9500
C45 C46 1.3900
C45 H45A 0.9500
C46 C47 1.3900
C46 H46A 0.9500
C47 H47A 0.9500
C42' C43' 1.3900
C42' C47' 1.3900
C43' C44' 1.3900
C43' H43B 0.9500
C44' C45' 1.3900
C44' H44B 0.9500
C45' C46' 1.3900
C45' H45B 0.9500
C46' C47' 1.3900
C46' H46B 0.9500
C47' H47B 0.9500
C51 C52 1.480(16)
C52 C53 1.365(17)
C52 C57 1.424(17)
C53 C54 1.448(19)
C53 H53A 0.9500
C54 C55 1.33(2)
C54 H54A 0.9500
C55 C56 1.39(2)
C55 H55A 0.9500
C56 C57 1.401(17)
C56 H56A 0.9500
C57 H57A 0.9500
C61 C62 1.52(2)
C62 C67 1.37(2)
C62 C63 1.41(2)
C63 C64 1.44(3)
C63 H63A 0.9500
C64 C65 1.14(4)
C64 H64A 0.9500
C65 C66 1.35(4)
C65 H65A 0.9500
C66 C67 1.46(2)
C66 H66A 0.9500
C67 H67A 0.9500
C71 C72 1.506(18)
C72 C77 1.374(17)
C72 C73 1.409(17)
C73 C74 1.41(2)
C73 H73A 0.9500
C74 C75 1.36(2)
C74 H74A 0.9500
C75 C76 1.36(2)
C75 H75A 0.9500
C76 C77 1.325(17)
C76 H76A 0.9500
C77 H77A 0.9500
C81 C82 1.456(17)
C82 C87 1.369(18)
C82 C83 1.417(17)
C83 C84 1.405(18)
C83 H83A 0.9500
C84 C85 1.355(18)
C84 H84A 0.9500
C85 C86 1.386(17)
C85 H85A 0.9500
C86 C87 1.371(17)
C86 H86A 0.9500
C87 H87A 0.9500
C91 C92 1.480(16)
C92 C97 1.312(16)
C92 C93 1.333(16)
C95 C94 1.285(19)
C95 C96 1.312(18)
C95 H95A 0.9500
C93 C94 1.473(19)
C93 H93A 0.9500
C94 H94A 0.9500
C96 C97 1.411(17)
C96 H96A 0.9500
C97 H97A 0.9500
C101 C102 1.455(16)
C102 C103 1.361(16)
C102 C107 1.375(17)
C103 C104 1.386(17)
C103 H10A 0.9500
C104 C105 1.386(19)
C104 H10B 0.9500
C105 C106 1.35(2)
C105 H10C 0.9500
C106 C107 1.386(18)
C106 H10D 0.9500
C107 H10E 0.9500
C121 C122 1.559(15)
C122 C127 1.379(16)
C122 C123 1.382(16)
C123 C124 1.347(16)
C123 H12A 0.9500
C124 C125 1.375(18)
C124 H12B 0.9500
C125 C126 1.381(18)
C125 H12C 0.9500
C126 C127 1.351(16)
C126 H12D 0.9500
C127 H12E 0.9500
C131 C132 1.456(16)
C132 C137 1.410(17)
C132 C133 1.418(16)
C133 C134 1.375(18)
C133 H13B 0.9500
C134 C135 1.37(2)
C134 H13C 0.9500
C135 C136 1.37(2)
C135 H13D 0.9500
C136 C137 1.380(19)
C136 H13E 0.9500
C137 H13F 0.9500
C141 C142 1.485(17)
C142 C143 1.382(19)
C142 C147 1.390(18)
C143 C144 1.36(2)
C143 H14B 0.9500
C144 C145 1.35(3)
C144 H14C 0.9500
C145 C146 1.40(2)
C145 H14D 0.9500
C146 C147 1.416(19)
C146 H14E 0.9500
C147 H14F 0.9500
C151 C152 1.517(16)
C152 C157 1.358(17)
C152 C153 1.387(17)
C153 C154 1.330(19)
C153 H15B 0.9500
C154 C155 1.30(2)
C154 H15C 0.9500
C155 C156 1.42(2)
C155 H15D 0.9500
C156 C157 1.425(19)
C156 H15E 0.9500
C157 H15F 0.9500
C161 C162 1.485(17)
C162 C163 1.394(17)
C162 C167 1.398(16)
C163 C164 1.32(2)
C163 H16B 0.9500
C164 C165 1.39(2)
C164 H16C 0.9500
C165 C166 1.38(2)
C165 H16D 0.9500
C166 C167 1.416(18)
C166 H16E 0.9500
C167 H16F 0.9500
C171 C172 1.524(17)
C172 C173 1.364(17)
C172 C177 1.376(18)
C173 C174 1.35(2)
C173 H17B 0.9500
C174 C175 1.38(3)
C174 H17C 0.9500
C175 C176 1.38(2)
C175 H17D 0.9500
C176 C177 1.412(18)
C176 H17E 0.9500
C177 H17F 0.9500
C181 C182 1.441(16)
C182 C187 1.345(16)
C182 C183 1.346(16)
C183 C184 1.403(17)
C183 H18A 0.9500
C184 C185 1.375(19)
C184 H18B 0.9500
C185 C186 1.35(2)
C185 H18C 0.9500
C186 C187 1.424(18)
C186 H18D 0.9500
C187 H18E 0.9500
